data_4304619
loop_
_publ_author_name
'Remle \,Celenligil-\,Cetin'
'Patrina Paraskevopoulou'
'Rupam Dinda'
'Richard J. Staples'
'Ekkehard Sinn'
'Nigam P. Rath'
'Pericles Stavropoulos'

_publ_section_title
;
Synthesis, Characterization, and Reactivity of Iron Trisamidoamine
Complexes That Undergo Both Metal- and Ligand-Centered Oxidative
Transformations
;
_journal_name_full 'Inorganic Chemistry'
_journal_page_first 1165
_journal_page_last 1172
_journal_paper_doi 10.1021/ic702154z
_journal_volume 47
_journal_year 2008
_chemical_formula_sum 'C76 H80 Fe N5 O1.5 P'
_chemical_formula_weight 1174.27
_chemical_name_systematic
; 
 ? 
;
_space_group_IT_number 14
_symmetry_cell_setting monoclinic
_symmetry_space_group_name_Hall '-P 2yn'
_symmetry_space_group_name_H-M 'P 1 21/n 1'
_atom_sites_solution_hydrogens geom
_atom_sites_solution_primary direct
_atom_sites_solution_secondary difmap
_audit_creation_method SHELXL-97
_cell_angle_alpha 90.00
_cell_angle_beta 98.580(6)
_cell_angle_gamma 90.00
_cell_formula_units_Z 4
_cell_length_a 10.579(2)
_cell_length_b 24.040(5)
_cell_length_c 28.361(6)
_cell_measurement_reflns_used 147
_cell_measurement_temperature 293(2)
_cell_measurement_theta_max 22.45
_cell_measurement_theta_min 2.34
_cell_volume 7132(3)
_computing_cell_refinement 'SMART (BRUKER, V5.054, 1998)'
_computing_data_collection 'ASTRO (BRUKER, V5.007, 1997)'
_computing_data_reduction 'SAINT (BRUKER, V6.01, 1999)'
_computing_molecular_graphics 'SHELXTL (BRUKER, 1998, V5.1)'
_computing_publication_material 'XCIF (Sheldrick and BRUKER, 1997, V5.1)'
_computing_structure_refinement 'SHELXL-97 (Sheldrick, 1997)'
_computing_structure_solution 'SHELXS-97 (Sheldrick, 1990)'
_diffrn_ambient_temperature 293(2)
_diffrn_detector_area_resol_mean 836.6
_diffrn_measured_fraction_theta_full 1.000
_diffrn_measured_fraction_theta_max 1.000
_diffrn_measurement_device_type CCD
_diffrn_measurement_method '\w, 0.3 deg'
_diffrn_radiation_monochromator graphite
_diffrn_radiation_source 'normal-focus sealed tube'
_diffrn_radiation_type MoK\a
_diffrn_radiation_wavelength 0.71073
_diffrn_reflns_av_R_equivalents 0.1422
_diffrn_reflns_av_sigmaI/netI 0.2260
_diffrn_reflns_limit_h_max 11
_diffrn_reflns_limit_h_min -12
_diffrn_reflns_limit_k_max 28
_diffrn_reflns_limit_k_min -17
_diffrn_reflns_limit_l_max 33
_diffrn_reflns_limit_l_min -33
_diffrn_reflns_number 40000
_diffrn_reflns_theta_full 25.00
_diffrn_reflns_theta_max 25.00
_diffrn_reflns_theta_min 1.68
_diffrn_standards_decay_% <1
_diffrn_standards_interval_count 0
_diffrn_standards_number 0
_exptl_absorpt_coefficient_mu 0.279
_exptl_absorpt_correction_T_max 0.9889
_exptl_absorpt_correction_T_min 0.9727
_exptl_absorpt_correction_type empirical
_exptl_absorpt_process_details SADABS
_exptl_crystal_colour red
_exptl_crystal_density_diffrn 1.094
_exptl_crystal_density_method 'not measured'
_exptl_crystal_description plate
_exptl_crystal_F_000 2496
_exptl_crystal_size_max 0.10
_exptl_crystal_size_mid 0.10
_exptl_crystal_size_min 0.04
_refine_diff_density_max 0.833
_refine_diff_density_min -0.282
_refine_diff_density_rms 0.085
_refine_ls_extinction_coef 0.0004(2)
_refine_ls_extinction_expression Fc^*^=kFc[1+0.001xFc^2^\l^3^/sin(2\q)]^-1/4^
_refine_ls_extinction_method SHELXL
_refine_ls_goodness_of_fit_ref 0.989
_refine_ls_hydrogen_treatment constr
_refine_ls_matrix_type full
_refine_ls_number_parameters 757
_refine_ls_number_reflns 12570
_refine_ls_number_restraints 1
_refine_ls_restrained_S_all 0.989
_refine_ls_R_factor_all 0.1948
_refine_ls_R_factor_gt 0.0792
_refine_ls_shift/su_max 0.008
_refine_ls_shift/su_mean 0.000
_refine_ls_structure_factor_coef Fsqd
_refine_ls_weighting_details 'calc w=1/[\s^2^(Fo^2^)+(0.0729P)^2^+0.0000P] where P=(Fo^2^+2Fc^2^)/3'
_refine_ls_weighting_scheme calc
_refine_ls_wR_factor_gt 0.1918
_refine_ls_wR_factor_ref 0.2204
_reflns_number_gt 4574
_reflns_number_total 12570
_reflns_threshold_expression >2sigma(I)
_cod_data_source_file ic702154z-file002.cif
_cod_data_source_block ps108t
_cod_depositor_comments
;
The following automatic conversions were performed:
'_symmetry_cell_setting' value 'Monoclinic' changed to 'monoclinic'
according to '/home/saulius/struct/CIF-dictionaries/cif_core.dic'
dictionary named 'cif_core.dic' version 2.4.1 from 2010-06-29.

Automatic conversion script
Id: cif_fix_enum 1527 2010-12-29 10:47:43Z saulius 
;
_cod_original_formula_sum 'C76 H80 Fe N5 O1.50 P'
_cod_database_code 4304619

loop_
_symmetry_equiv_pos_as_xyz
'x, y, z'
'-x+1/2, y+1/2, -z+1/2'
'-x, -y, -z'
'x-1/2, -y-1/2, z-1/2'

loop_
_atom_site_label
_atom_site_type_symbol
_atom_site_fract_x
_atom_site_fract_y
_atom_site_fract_z
_atom_site_U_iso_or_equiv
_atom_site_adp_type
_atom_site_occupancy
_atom_site_symmetry_multiplicity
_atom_site_calc_flag
_atom_site_refinement_flags
_atom_site_disorder_assembly
_atom_site_disorder_group
Fe1 Fe 0.07217(8) 0.64995(4) 0.82814(3) 0.0410(3) Uani 1 1 d . . .
O1 O 0.0499(4) 0.65803(18) 0.89376(15) 0.0555(13) Uani 1 1 d . . .
H1A H 0.1150 0.6713 0.9089 0.083 Uiso 1 1 calc R . .
N1 N 0.0781(4) 0.6367(2) 0.74829(17) 0.0346(13) Uani 1 1 d . . .
N2 N 0.2572(5) 0.6368(2) 0.82724(19) 0.0443(14) Uani 1 1 d . . .
N3 N 0.0288(4) 0.7256(2) 0.80091(19) 0.0377(13) Uani 1 1 d . . .
N4 N -0.0488(4) 0.5873(2) 0.80958(19) 0.0376(13) Uani 1 1 d . . .
C1 C -0.1006(6) 0.5799(2) 0.7629(2) 0.0343(16) Uani 1 1 d . . .
C2 C -0.0404(6) 0.6073(2) 0.7292(2) 0.0355(16) Uani 1 1 d . . .
C3 C -0.0899(6) 0.6062(3) 0.6813(2) 0.0432(17) Uani 1 1 d . . .
H3A H -0.0491 0.6258 0.6596 0.052 Uiso 1 1 calc R . .
C4 C -0.2001(6) 0.5760(3) 0.6650(3) 0.0482(19) Uani 1 1 d . . .
H4A H -0.2348 0.5754 0.6328 0.058 Uiso 1 1 calc R . .
C5 C -0.2561(6) 0.5468(3) 0.6990(3) 0.0466(18) Uani 1 1 d . . .
H5A H -0.3286 0.5256 0.6888 0.056 Uiso 1 1 calc R . .
C6 C -0.2100(6) 0.5479(3) 0.7459(3) 0.0401(17) Uani 1 1 d . . .
H6A H -0.2504 0.5276 0.7672 0.048 Uiso 1 1 calc R . .
C7 C 0.0919(5) 0.6929(3) 0.7287(2) 0.0379(16) Uani 1 1 d . . .
C8 C 0.1322(6) 0.7012(3) 0.6845(2) 0.0424(17) Uani 1 1 d . . .
H8A H 0.1544 0.6708 0.6672 0.051 Uiso 1 1 calc R . .
C9 C 0.1393(6) 0.7541(3) 0.6663(3) 0.0493(19) Uani 1 1 d . . .
H9A H 0.1678 0.7600 0.6372 0.059 Uiso 1 1 calc R . .
C10 C 0.1023(6) 0.7984(3) 0.6929(3) 0.053(2) Uani 1 1 d . . .
H10A H 0.1024 0.8344 0.6807 0.063 Uiso 1 1 calc R . .
C11 C 0.0658(6) 0.7898(3) 0.7368(3) 0.0474(18) Uani 1 1 d . . .
H11A H 0.0423 0.8203 0.7537 0.057 Uiso 1 1 calc R . .
C12 C 0.0627(6) 0.7371(3) 0.7569(2) 0.0381(16) Uani 1 1 d . . .
C13 C 0.0182(6) 0.7709(3) 0.8327(2) 0.0433(17) Uani 1 1 d . . .
C14 C -0.0926(6) 0.7781(3) 0.8537(2) 0.0491(19) Uani 1 1 d . . .
H14A H -0.1601 0.7532 0.8466 0.059 Uiso 1 1 calc R . .
C15 C -0.1023(7) 0.8210(3) 0.8842(2) 0.057(2) Uani 1 1 d . . .
H15A H -0.1764 0.8243 0.8980 0.068 Uiso 1 1 calc R . .
C16 C -0.0042(8) 0.8606(3) 0.8958(2) 0.058(2) Uani 1 1 d . . .
C17 C 0.1069(7) 0.8523(3) 0.8769(3) 0.062(2) Uani 1 1 d . . .
H17A H 0.1754 0.8765 0.8851 0.075 Uiso 1 1 calc R . .
C18 C 0.1181(7) 0.8085(3) 0.8459(3) 0.056(2) Uani 1 1 d . . .
H18A H 0.1941 0.8040 0.8335 0.068 Uiso 1 1 calc R . .
C19 C -0.0182(9) 0.9093(4) 0.9295(3) 0.081(3) Uani 1 1 d . . .
C20 C -0.002(2) 0.8922(5) 0.9796(4) 0.281(12) Uani 1 1 d . . .
H20A H -0.0136 0.9238 0.9992 0.421 Uiso 1 1 calc R . .
H20B H 0.0818 0.8771 0.9887 0.421 Uiso 1 1 calc R . .
H20C H -0.0649 0.8644 0.9837 0.421 Uiso 1 1 calc R . .
C21 C 0.088(2) 0.9488(7) 0.9315(9) 0.366(19) Uani 1 1 d . . .
H21A H 0.0755 0.9789 0.9525 0.548 Uiso 1 1 calc R . .
H21B H 0.0920 0.9631 0.9002 0.548 Uiso 1 1 calc R . .
H21C H 0.1670 0.9302 0.9432 0.548 Uiso 1 1 calc R . .
C22 C -0.1297(19) 0.9401(7) 0.9167(7) 0.339(16) Uani 1 1 d . . .
H22A H -0.1319 0.9702 0.9389 0.508 Uiso 1 1 calc R . .
H22B H -0.2026 0.9165 0.9174 0.508 Uiso 1 1 calc R . .
H22C H -0.1312 0.9548 0.8852 0.508 Uiso 1 1 calc R . .
C23 C 0.1944(6) 0.6023(3) 0.7477(2) 0.0393(17) Uani 1 1 d . . .
C24 C 0.2129(6) 0.5693(3) 0.7101(3) 0.0482(18) Uani 1 1 d . . .
H24A H 0.1476 0.5642 0.6847 0.058 Uiso 1 1 calc R . .
C25 C 0.3333(8) 0.5427(3) 0.7105(3) 0.060(2) Uani 1 1 d . . .
H25A H 0.3481 0.5208 0.6848 0.073 Uiso 1 1 calc R . .
C26 C 0.4275(7) 0.5496(3) 0.7490(3) 0.059(2) Uani 1 1 d . . .
H26A H 0.5066 0.5327 0.7490 0.071 Uiso 1 1 calc R . .
C27 C 0.4066(6) 0.5806(3) 0.7867(3) 0.0490(19) Uani 1 1 d . . .
H27A H 0.4723 0.5843 0.8123 0.059 Uiso 1 1 calc R . .
C28 C 0.2878(6) 0.6079(3) 0.7891(3) 0.0406(17) Uani 1 1 d . . .
C29 C 0.3581(6) 0.6521(3) 0.8639(2) 0.0472(18) Uani 1 1 d . . .
C30 C 0.4614(7) 0.6845(3) 0.8554(3) 0.053(2) Uani 1 1 d . . .
H30A H 0.4679 0.6950 0.8243 0.064 Uiso 1 1 calc R . .
C31 C 0.5546(7) 0.7015(3) 0.8919(3) 0.056(2) Uani 1 1 d . . .
H31A H 0.6232 0.7223 0.8845 0.068 Uiso 1 1 calc R . .
C32 C 0.5493(7) 0.6890(3) 0.9378(3) 0.058(2) Uani 1 1 d . . .
C33 C 0.4460(7) 0.6567(4) 0.9464(3) 0.079(3) Uani 1 1 d . . .
H33A H 0.4402 0.6465 0.9776 0.095 Uiso 1 1 calc R . .
C34 C 0.3512(7) 0.6391(4) 0.9102(3) 0.071(2) Uani 1 1 d . . .
H34A H 0.2826 0.6184 0.9177 0.086 Uiso 1 1 calc R . .
C35 C 0.6524(8) 0.7105(4) 0.9774(3) 0.075(3) Uani 1 1 d . . .
C36 C 0.7819(8) 0.6890(5) 0.9707(4) 0.140(5) Uani 1 1 d . . .
H36A H 0.7996 0.6992 0.9396 0.209 Uiso 1 1 calc R . .
H36B H 0.7833 0.6492 0.9737 0.209 Uiso 1 1 calc R . .
H36C H 0.8457 0.7048 0.9946 0.209 Uiso 1 1 calc R . .
C37 C 0.6603(10) 0.7730(4) 0.9749(3) 0.121(4) Uani 1 1 d . . .
H37A H 0.6810 0.7838 0.9444 0.182 Uiso 1 1 calc R . .
H37B H 0.7254 0.7861 0.9997 0.182 Uiso 1 1 calc R . .
H37C H 0.5794 0.7888 0.9792 0.182 Uiso 1 1 calc R . .
C38 C 0.6238(8) 0.6964(4) 1.0273(3) 0.103(3) Uani 1 1 d . . .
H38A H 0.6899 0.7113 1.0507 0.154 Uiso 1 1 calc R . .
H38B H 0.6204 0.6567 1.0308 0.154 Uiso 1 1 calc R . .
H38C H 0.5430 0.7122 1.0316 0.154 Uiso 1 1 calc R . .
C39 C -0.1069(6) 0.5600(3) 0.8450(2) 0.0392(16) Uani 1 1 d . . .
C40 C -0.0424(6) 0.5171(3) 0.8718(2) 0.0477(19) Uani 1 1 d . . .
H40A H 0.0371 0.5057 0.8652 0.057 Uiso 1 1 calc R . .
C41 C -0.0939(8) 0.4914(3) 0.9078(3) 0.062(2) Uani 1 1 d . . .
H41A H -0.0486 0.4625 0.9243 0.074 Uiso 1 1 calc R . .
C42 C -0.2112(8) 0.5067(3) 0.9206(3) 0.058(2) Uani 1 1 d . . .
C43 C -0.2749(7) 0.5495(4) 0.8947(3) 0.067(2) Uani 1 1 d . . .
H43A H -0.3530 0.5613 0.9024 0.081 Uiso 1 1 calc R . .
C44 C -0.2251(6) 0.5757(3) 0.8570(3) 0.057(2) Uani 1 1 d . . .
H44A H -0.2716 0.6039 0.8399 0.068 Uiso 1 1 calc R . .
C45 C -0.2622(9) 0.4784(5) 0.9629(3) 0.091(3) Uani 1 1 d . . .
C46 C -0.3984(10) 0.4637(6) 0.9489(4) 0.171(6) Uani 1 1 d . . .
H46A H -0.4303 0.4467 0.9754 0.256 Uiso 1 1 calc R . .
H46B H -0.4066 0.4381 0.9226 0.256 Uiso 1 1 calc R . .
H46C H -0.4467 0.4967 0.9396 0.256 Uiso 1 1 calc R . .
C47 C -0.1847(14) 0.4294(6) 0.9825(5) 0.211(8) Uani 1 1 d . . .
H47A H -0.2204 0.4141 1.0089 0.317 Uiso 1 1 calc R . .
H47B H -0.0982 0.4409 0.9931 0.317 Uiso 1 1 calc R . .
H47C H -0.1856 0.4016 0.9581 0.317 Uiso 1 1 calc R . .
C48 C -0.2569(14) 0.5180(6) 1.0020(4) 0.206(8) Uani 1 1 d . . .
H48A H -0.2884 0.5007 1.0284 0.309 Uiso 1 1 calc R . .
H48B H -0.3086 0.5498 0.9917 0.309 Uiso 1 1 calc R . .
H48C H -0.1700 0.5296 1.0116 0.309 Uiso 1 1 calc R . .
P1 P 0.05102(16) 0.63482(7) 0.24647(6) 0.0401(5) Uani 1 1 d . . .
C49 C 0.1999(6) 0.6045(2) 0.2368(3) 0.0414(17) Uani 1 1 d . . .
C50 C 0.2243(6) 0.5920(3) 0.1929(3) 0.0477(19) Uani 1 1 d . . .
H50A H 0.1592 0.5945 0.1670 0.057 Uiso 1 1 calc R . .
C51 C 0.3447(8) 0.5757(3) 0.1857(3) 0.058(2) Uani 1 1 d . . .
H51A H 0.3604 0.5672 0.1551 0.069 Uiso 1 1 calc R . .
C52 C 0.4405(7) 0.5719(3) 0.2231(3) 0.059(2) Uani 1 1 d . . .
H52A H 0.5220 0.5616 0.2178 0.070 Uiso 1 1 calc R . .
C53 C 0.4184(7) 0.5833(3) 0.2693(3) 0.058(2) Uani 1 1 d . . .
H53A H 0.4840 0.5802 0.2949 0.070 Uiso 1 1 calc R . .
C54 C 0.2958(6) 0.5994(3) 0.2764(3) 0.0454(18) Uani 1 1 d . . .
H54A H 0.2780 0.6067 0.3069 0.054 Uiso 1 1 calc R . .
C55 C 0.0657(6) 0.7083(3) 0.2398(2) 0.0418(17) Uani 1 1 d . . .
C56 C -0.0410(6) 0.7423(3) 0.2277(2) 0.0487(19) Uani 1 1 d . . .
H56A H -0.1219 0.7262 0.2224 0.058 Uiso 1 1 calc R . .
C57 C -0.0294(6) 0.7988(3) 0.2234(2) 0.0493(19) Uani 1 1 d . . .
H57A H -0.1016 0.8208 0.2152 0.059 Uiso 1 1 calc R . .
C58 C 0.0899(7) 0.8226(3) 0.2314(2) 0.053(2) Uani 1 1 d . . .
H58A H 0.0985 0.8608 0.2285 0.063 Uiso 1 1 calc R . .
C59 C 0.1980(7) 0.7897(3) 0.2439(3) 0.056(2) Uani 1 1 d . . .
H59A H 0.2786 0.8060 0.2498 0.068 Uiso 1 1 calc R . .
C60 C 0.1852(6) 0.7327(3) 0.2475(2) 0.0509(19) Uani 1 1 d . . .
H60A H 0.2575 0.7107 0.2551 0.061 Uiso 1 1 calc R . .
C61 C 0.0190(6) 0.6187(3) 0.3046(2) 0.0427(17) Uani 1 1 d . . .
C62 C -0.0198(6) 0.6589(3) 0.3331(3) 0.0520(19) Uani 1 1 d . . .
H62A H -0.0295 0.6953 0.3218 0.062 Uiso 1 1 calc R . .
C63 C -0.0451(7) 0.6469(4) 0.3785(3) 0.069(2) Uani 1 1 d . . .
H63A H -0.0694 0.6751 0.3978 0.083 Uiso 1 1 calc R . .
C64 C -0.0339(8) 0.5931(4) 0.3948(3) 0.077(3) Uani 1 1 d . . .
H64A H -0.0526 0.5844 0.4249 0.092 Uiso 1 1 calc R . .
C65 C 0.0057(7) 0.5514(4) 0.3658(3) 0.072(2) Uani 1 1 d . . .
H65A H 0.0143 0.5150 0.3770 0.086 Uiso 1 1 calc R . .
C66 C 0.0325(6) 0.5641(3) 0.3202(3) 0.055(2) Uani 1 1 d . . .
H66A H 0.0588 0.5365 0.3008 0.066 Uiso 1 1 calc R . .
C67 C -0.0739(6) 0.6090(3) 0.2028(2) 0.0388(17) Uani 1 1 d . . .
C68 C -0.1496(6) 0.5653(3) 0.2131(3) 0.0486(18) Uani 1 1 d . . .
H68A H -0.1395 0.5506 0.2438 0.058 Uiso 1 1 calc R . .
C69 C -0.2402(7) 0.5434(3) 0.1781(3) 0.062(2) Uani 1 1 d . . .
H69A H -0.2911 0.5138 0.1851 0.075 Uiso 1 1 calc R . .
C70 C -0.2552(7) 0.5652(4) 0.1331(4) 0.070(3) Uani 1 1 d . . .
H70A H -0.3164 0.5502 0.1096 0.083 Uiso 1 1 calc R . .
C71 C -0.1804(7) 0.6095(3) 0.1217(3) 0.066(2) Uani 1 1 d . . .
H71A H -0.1909 0.6243 0.0910 0.079 Uiso 1 1 calc R . .
C72 C -0.0894(6) 0.6310(3) 0.1577(3) 0.054(2) Uani 1 1 d . . .
H72A H -0.0385 0.6607 0.1511 0.065 Uiso 1 1 calc R . .
N1S N 0.6000(19) 0.7873(8) 0.5957(7) 0.133(7) Uiso 0.50 1 d P . .
C1S C 0.7946(14) 0.7447(7) 0.6218(5) 0.069(5) Uiso 0.50 1 d P . .
H1SA H 0.8631 0.7705 0.6309 0.104 Uiso 0.50 1 calc PR . .
H1SB H 0.8145 0.7218 0.5962 0.104 Uiso 0.50 1 calc PR . .
H1SC H 0.7838 0.7217 0.6486 0.104 Uiso 0.50 1 calc PR . .
C2S C 0.6915(19) 0.7715(8) 0.6081(6) 0.081(5) Uiso 0.50 1 d P . .
N2S N 0.3257(13) 0.8110(6) 0.9961(5) 0.088(4) Uiso 0.50 1 d P . .
C3S C 0.1521(11) 0.7434(5) 0.9725(4) 0.041(3) Uiso 0.50 1 d P . .
H3SB H 0.1289 0.7282 1.0013 0.049 Uiso 0.50 1 d PR . .
H3SC H 0.1848 0.7133 0.9557 0.049 Uiso 0.50 1 d PR . .
H3SA H 0.0748 0.7561 0.9534 0.049 Uiso 0.50 1 d PR . .
C4S C 0.2474(14) 0.7785(6) 0.9851(5) 0.056(4) Uiso 0.50 1 d P . .
O3S O 0.7606(18) 0.8920(7) 0.0755(6) 0.161(6) Uiso 0.50 1 d P . .
C5S C 0.958(3) 0.8174(12) 0.0961(10) 0.190(12) Uiso 0.50 1 d PD . .
H5SA H 1.0363 0.8276 0.1156 0.285 Uiso 0.50 1 calc PR . .
H5SB H 0.9740 0.8090 0.0644 0.285 Uiso 0.50 1 calc PR . .
H5SC H 0.9224 0.7853 0.1094 0.285 Uiso 0.50 1 calc PR . .
C6S C 0.880(2) 0.8568(10) 0.0944(8) 0.137(8) Uiso 0.50 1 d PD . .
H6SA H 0.9425 0.8865 0.0952 0.164 Uiso 0.50 1 calc PR . .
H6SB H 0.8652 0.8543 0.1273 0.164 Uiso 0.50 1 calc PR . .
C7S C 0.639(2) 0.9107(11) 0.0598(9) 0.146(9) Uiso 0.50 1 d PD . .
H7SA H 0.6059 0.8740 0.0506 0.175 Uiso 0.50 1 d PR . .
H7SB H 0.6168 0.9153 0.0916 0.175 Uiso 0.50 1 d PR . .
C8S C 0.545(2) 0.9352(11) 0.0397(9) 0.150(9) Uiso 0.50 1 d PD . .
H8SA H 0.4691 0.9172 0.0469 0.225 Uiso 0.50 1 calc PR . .
H8SB H 0.5454 0.9345 0.0059 0.225 Uiso 0.50 1 calc PR . .
H8SC H 0.5466 0.9731 0.0506 0.225 Uiso 0.50 1 calc PR . .

loop_
_atom_site_aniso_label
_atom_site_aniso_U_11
_atom_site_aniso_U_22
_atom_site_aniso_U_33
_atom_site_aniso_U_23
_atom_site_aniso_U_13
_atom_site_aniso_U_12
Fe1 0.0367(5) 0.0385(6) 0.0487(6) 0.0028(5) 0.0097(4) -0.0036(5)
O1 0.051(3) 0.052(3) 0.061(3) -0.003(3) 0.002(2) -0.015(3)
N1 0.027(3) 0.030(3) 0.047(3) 0.008(3) 0.007(2) -0.001(2)
N2 0.039(3) 0.047(4) 0.046(4) 0.003(3) 0.004(3) -0.004(3)
N3 0.034(3) 0.037(3) 0.045(4) -0.004(3) 0.014(3) -0.006(3)
N4 0.033(3) 0.036(3) 0.046(4) 0.007(3) 0.013(3) -0.003(3)
C1 0.036(4) 0.026(4) 0.043(4) 0.005(3) 0.010(3) 0.004(3)
C2 0.037(4) 0.025(4) 0.043(5) -0.003(3) 0.004(3) 0.007(3)
C3 0.047(4) 0.035(4) 0.050(5) -0.003(3) 0.014(4) -0.003(4)
C4 0.041(4) 0.048(5) 0.053(5) -0.006(4) -0.003(4) -0.006(4)
C5 0.037(4) 0.044(4) 0.060(5) -0.005(4) 0.010(4) -0.003(4)
C6 0.037(4) 0.030(4) 0.054(5) -0.002(3) 0.011(4) -0.001(3)
C7 0.030(4) 0.036(4) 0.049(5) 0.004(3) 0.009(3) 0.001(3)
C8 0.038(4) 0.039(4) 0.052(5) 0.005(4) 0.011(3) -0.002(3)
C9 0.048(4) 0.047(5) 0.054(5) 0.010(4) 0.012(4) -0.001(4)
C10 0.055(5) 0.031(4) 0.071(6) 0.013(4) 0.006(4) -0.002(4)
C11 0.055(5) 0.030(4) 0.059(5) 0.012(4) 0.016(4) 0.009(4)
C12 0.035(4) 0.035(4) 0.045(4) -0.004(3) 0.010(3) -0.002(3)
C13 0.048(4) 0.031(4) 0.050(5) 0.000(3) 0.007(4) 0.002(4)
C14 0.045(4) 0.045(5) 0.061(5) -0.005(4) 0.020(4) -0.002(4)
C15 0.062(5) 0.059(5) 0.054(5) -0.008(4) 0.026(4) 0.004(4)
C16 0.082(6) 0.046(5) 0.046(5) -0.001(4) 0.015(4) 0.011(5)
C17 0.074(5) 0.047(5) 0.067(6) -0.022(4) 0.012(4) -0.010(5)
C18 0.046(4) 0.052(5) 0.076(6) -0.010(4) 0.024(4) -0.004(4)
C19 0.106(7) 0.049(5) 0.089(7) -0.022(5) 0.023(6) 0.007(6)
C20 0.67(4) 0.118(11) 0.069(9) -0.030(8) 0.120(16) 0.054(18)
C21 0.41(3) 0.199(18) 0.57(4) -0.28(2) 0.35(3) -0.20(2)
C22 0.36(3) 0.25(2) 0.35(3) -0.232(19) -0.16(2) 0.24(2)
C23 0.038(4) 0.027(4) 0.055(5) 0.005(3) 0.014(4) 0.005(3)
C24 0.048(4) 0.039(4) 0.060(5) -0.004(4) 0.016(4) -0.007(4)
C25 0.067(6) 0.033(4) 0.090(7) -0.001(4) 0.040(5) 0.014(4)
C26 0.047(5) 0.036(5) 0.100(7) 0.009(5) 0.023(5) 0.010(4)
C27 0.030(4) 0.037(4) 0.080(6) 0.014(4) 0.008(4) 0.000(3)
C28 0.041(4) 0.035(4) 0.047(5) 0.015(4) 0.007(4) -0.007(4)
C29 0.038(4) 0.052(4) 0.051(5) 0.013(4) 0.003(4) -0.005(4)
C30 0.054(5) 0.059(5) 0.046(5) 0.014(4) 0.011(4) -0.008(4)
C31 0.049(5) 0.070(6) 0.048(5) 0.013(4) 0.001(4) -0.023(4)
C32 0.049(5) 0.078(6) 0.046(5) 0.014(4) 0.003(4) -0.015(4)
C33 0.065(5) 0.117(8) 0.053(6) 0.022(5) 0.002(4) -0.024(6)
C34 0.056(5) 0.102(7) 0.053(5) 0.027(5) -0.002(4) -0.024(5)
C35 0.059(6) 0.101(8) 0.063(6) 0.015(5) -0.002(4) -0.021(5)
C36 0.052(6) 0.241(15) 0.119(9) -0.044(9) -0.013(6) 0.007(8)
C37 0.133(9) 0.123(10) 0.099(8) -0.010(7) -0.014(7) -0.044(8)
C38 0.093(7) 0.142(9) 0.066(7) -0.006(6) -0.012(5) -0.008(7)
C39 0.036(4) 0.039(4) 0.045(4) 0.001(3) 0.012(3) 0.000(3)
C40 0.049(4) 0.045(4) 0.054(5) 0.007(4) 0.022(4) -0.001(4)
C41 0.076(6) 0.056(5) 0.055(5) 0.011(4) 0.014(4) 0.004(5)
C42 0.065(5) 0.069(6) 0.045(5) -0.002(4) 0.022(4) -0.023(5)
C43 0.048(5) 0.091(7) 0.070(6) -0.003(5) 0.027(4) -0.016(5)
C44 0.038(4) 0.066(5) 0.068(6) 0.005(4) 0.015(4) 0.006(4)
C45 0.102(8) 0.115(9) 0.063(7) -0.005(6) 0.035(6) -0.058(7)
C46 0.135(10) 0.268(17) 0.116(10) 0.041(10) 0.039(8) -0.119(11)
C47 0.244(16) 0.194(15) 0.232(17) 0.160(14) 0.154(14) 0.062(13)
C48 0.288(18) 0.282(19) 0.067(8) -0.044(10) 0.089(10) -0.173(16)
P1 0.0385(10) 0.0322(10) 0.0499(12) 0.0011(9) 0.0084(9) 0.0009(9)
C49 0.039(4) 0.024(4) 0.063(5) 0.001(4) 0.013(4) -0.002(3)
C50 0.044(4) 0.047(5) 0.055(5) -0.004(4) 0.018(4) 0.000(4)
C51 0.067(6) 0.045(5) 0.065(6) 0.000(4) 0.022(5) -0.002(4)
C52 0.051(5) 0.038(5) 0.093(7) 0.004(5) 0.030(5) 0.001(4)
C53 0.045(5) 0.039(5) 0.090(7) 0.015(4) 0.007(4) 0.001(4)
C54 0.043(4) 0.034(4) 0.061(5) -0.001(4) 0.014(4) 0.002(4)
C55 0.033(4) 0.028(4) 0.066(5) -0.004(3) 0.011(3) 0.000(3)
C56 0.038(4) 0.042(5) 0.066(5) -0.004(4) 0.008(4) 0.001(4)
C57 0.039(4) 0.036(4) 0.075(6) -0.003(4) 0.014(4) 0.003(4)
C58 0.062(5) 0.027(4) 0.074(6) -0.001(4) 0.027(4) 0.004(4)
C59 0.036(4) 0.041(4) 0.095(6) 0.001(4) 0.017(4) -0.009(4)
C60 0.033(4) 0.037(4) 0.082(6) 0.001(4) 0.005(4) -0.001(4)
C61 0.044(4) 0.036(4) 0.051(5) 0.004(4) 0.017(3) 0.010(4)
C62 0.046(4) 0.054(5) 0.056(5) 0.003(4) 0.009(4) 0.009(4)
C63 0.073(5) 0.077(6) 0.060(6) -0.007(5) 0.019(4) 0.019(5)
C64 0.072(6) 0.112(8) 0.050(6) 0.010(6) 0.021(4) 0.009(6)
C65 0.064(5) 0.062(6) 0.091(7) 0.029(5) 0.021(5) 0.008(5)
C66 0.054(5) 0.058(5) 0.058(5) 0.003(4) 0.022(4) 0.001(4)
C67 0.038(4) 0.028(4) 0.050(5) 0.000(3) 0.004(3) 0.000(3)
C68 0.045(4) 0.044(4) 0.058(5) -0.009(4) 0.009(4) 0.002(4)
C69 0.051(5) 0.051(5) 0.090(7) -0.012(5) 0.028(5) -0.009(4)
C70 0.034(4) 0.063(6) 0.109(8) -0.035(6) 0.004(5) -0.001(4)
C71 0.067(6) 0.059(5) 0.066(6) -0.002(5) -0.005(5) 0.010(5)
C72 0.044(4) 0.041(4) 0.073(6) -0.011(4) -0.003(4) -0.006(4)

loop_
_atom_type_symbol
_atom_type_description
_atom_type_scat_dispersion_real
_atom_type_scat_dispersion_imag
_atom_type_scat_source
C C 0.0033 0.0016 'International Tables Vol C Tables 4.2.6.8 and 6.1.1.4'
H H 0.0000 0.0000 'International Tables Vol C Tables 4.2.6.8 and 6.1.1.4'
N N 0.0061 0.0033 'International Tables Vol C Tables 4.2.6.8 and 6.1.1.4'
Fe Fe 0.3463 0.8444 'International Tables Vol C Tables 4.2.6.8 and 6.1.1.4'
O O 0.0106 0.0060 'International Tables Vol C Tables 4.2.6.8 and 6.1.1.4'
P P 0.1023 0.0942 'International Tables Vol C Tables 4.2.6.8 and 6.1.1.4'

loop_
_geom_angle_atom_site_label_1
_geom_angle_atom_site_label_2
_geom_angle_atom_site_label_3
_geom_angle
_geom_angle_site_symmetry_1
_geom_angle_site_symmetry_3
_geom_angle_publ_flag
O1 Fe1 N2 107.0(2) . . ?
O1 Fe1 N4 99.5(2) . . ?
N2 Fe1 N4 118.1(2) . . ?
O1 Fe1 N3 103.2(2) . . ?
N2 Fe1 N3 108.0(2) . . ?
N4 Fe1 N3 118.9(2) . . ?
O1 Fe1 N1 174.20(18) . . ?
N2 Fe1 N1 78.1(2) . . ?
N4 Fe1 N1 75.31(19) . . ?
N3 Fe1 N1 77.51(19) . . ?
Fe1 O1 H1A 109.5 . . ?
C2 N1 C7 115.4(5) . . ?
C2 N1 C23 113.0(5) . . ?
C7 N1 C23 112.2(4) . . ?
C2 N1 Fe1 106.4(3) . . ?
C7 N1 Fe1 105.2(4) . . ?
C23 N1 Fe1 103.4(4) . . ?
C28 N2 C29 118.0(5) . . ?
C28 N2 Fe1 116.2(4) . . ?
C29 N2 Fe1 125.7(4) . . ?
C12 N3 C13 118.4(5) . . ?
C12 N3 Fe1 117.1(4) . . ?
C13 N3 Fe1 118.9(4) . . ?
C1 N4 C39 118.2(5) . . ?
C1 N4 Fe1 120.2(4) . . ?
C39 N4 Fe1 119.5(4) . . ?
N4 C1 C2 116.5(6) . . ?
N4 C1 C6 126.2(6) . . ?
C2 C1 C6 117.3(6) . . ?
C3 C2 C1 121.4(6) . . ?
C3 C2 N1 123.3(6) . . ?
C1 C2 N1 115.3(6) . . ?
C2 C3 C4 120.9(6) . . ?
C2 C3 H3A 119.6 . . ?
C4 C3 H3A 119.6 . . ?
C3 C4 C5 117.0(6) . . ?
C3 C4 H4A 121.5 . . ?
C5 C4 H4A 121.5 . . ?
C6 C5 C4 123.0(6) . . ?
C6 C5 H5A 118.5 . . ?
C4 C5 H5A 118.5 . . ?
C5 C6 C1 120.3(6) . . ?
C5 C6 H6A 119.9 . . ?
C1 C6 H6A 119.9 . . ?
C12 C7 C8 122.0(6) . . ?
C12 C7 N1 116.1(6) . . ?
C8 C7 N1 121.9(6) . . ?
C9 C8 C7 120.7(7) . . ?
C9 C8 H8A 119.7 . . ?
C7 C8 H8A 119.7 . . ?
C8 C9 C10 117.8(7) . . ?
C8 C9 H9A 121.1 . . ?
C10 C9 H9A 121.1 . . ?
C11 C10 C9 120.9(6) . . ?
C11 C10 H10A 119.5 . . ?
C9 C10 H10A 119.5 . . ?
C10 C11 C12 122.4(7) . . ?
C10 C11 H11A 118.8 . . ?
C12 C11 H11A 118.8 . . ?
N3 C12 C11 125.4(6) . . ?
N3 C12 C7 118.6(6) . . ?
C11 C12 C7 116.0(6) . . ?
C18 C13 C14 117.0(6) . . ?
C18 C13 N3 122.2(6) . . ?
C14 C13 N3 120.7(6) . . ?
C15 C14 C13 120.7(7) . . ?
C15 C14 H14A 119.6 . . ?
C13 C14 H14A 119.6 . . ?
C14 C15 C16 122.4(7) . . ?
C14 C15 H15A 118.8 . . ?
C16 C15 H15A 118.8 . . ?
C17 C16 C15 117.0(7) . . ?
C17 C16 C19 121.3(8) . . ?
C15 C16 C19 121.6(7) . . ?
C16 C17 C18 120.9(7) . . ?
C16 C17 H17A 119.5 . . ?
C18 C17 H17A 119.5 . . ?
C17 C18 C13 121.8(7) . . ?
C17 C18 H18A 119.1 . . ?
C13 C18 H18A 119.1 . . ?
C22 C19 C20 111.8(13) . . ?
C22 C19 C21 106.4(13) . . ?
C20 C19 C21 99.7(13) . . ?
C22 C19 C16 113.6(9) . . ?
C20 C19 C16 112.5(8) . . ?
C21 C19 C16 111.9(8) . . ?
C19 C20 H20A 109.5 . . ?
C19 C20 H20B 109.5 . . ?
H20A C20 H20B 109.5 . . ?
C19 C20 H20C 109.5 . . ?
H20A C20 H20C 109.5 . . ?
H20B C20 H20C 109.5 . . ?
C19 C21 H21A 109.5 . . ?
C19 C21 H21B 109.5 . . ?
H21A C21 H21B 109.5 . . ?
C19 C21 H21C 109.5 . . ?
H21A C21 H21C 109.5 . . ?
H21B C21 H21C 109.5 . . ?
C19 C22 H22A 109.5 . . ?
C19 C22 H22B 109.5 . . ?
H22A C22 H22B 109.5 . . ?
C19 C22 H22C 109.5 . . ?
H22A C22 H22C 109.5 . . ?
H22B C22 H22C 109.5 . . ?
C24 C23 C28 122.3(6) . . ?
C24 C23 N1 123.2(6) . . ?
C28 C23 N1 114.5(6) . . ?
C23 C24 C25 119.1(7) . . ?
C23 C24 H24A 120.4 . . ?
C25 C24 H24A 120.4 . . ?
C26 C25 C24 119.6(7) . . ?
C26 C25 H25A 120.2 . . ?
C24 C25 H25A 120.2 . . ?
C27 C26 C25 120.8(7) . . ?
C27 C26 H26A 119.6 . . ?
C25 C26 H26A 119.6 . . ?
C26 C27 C28 122.7(7) . . ?
C26 C27 H27A 118.7 . . ?
C28 C27 H27A 118.7 . . ?
N2 C28 C23 118.9(6) . . ?
N2 C28 C27 125.8(7) . . ?
C23 C28 C27 115.3(7) . . ?
C34 C29 C30 116.8(7) . . ?
C34 C29 N2 120.2(6) . . ?
C30 C29 N2 122.8(6) . . ?
C31 C30 C29 121.8(7) . . ?
C31 C30 H30A 119.1 . . ?
C29 C30 H30A 119.1 . . ?
C32 C31 C30 122.1(7) . . ?
C32 C31 H31A 118.9 . . ?
C30 C31 H31A 118.9 . . ?
C31 C32 C33 116.2(7) . . ?
C31 C32 C35 120.4(7) . . ?
C33 C32 C35 123.4(7) . . ?
C34 C33 C32 122.7(7) . . ?
C34 C33 H33A 118.7 . . ?
C32 C33 H33A 118.7 . . ?
C29 C34 C33 120.4(7) . . ?
C29 C34 H34A 119.8 . . ?
C33 C34 H34A 119.8 . . ?
C36 C35 C37 106.2(9) . . ?
C36 C35 C38 110.5(8) . . ?
C37 C35 C38 106.5(8) . . ?
C36 C35 C32 110.7(8) . . ?
C37 C35 C32 109.9(7) . . ?
C38 C35 C32 112.7(7) . . ?
C35 C36 H36A 109.5 . . ?
C35 C36 H36B 109.5 . . ?
H36A C36 H36B 109.5 . . ?
C35 C36 H36C 109.5 . . ?
H36A C36 H36C 109.5 . . ?
H36B C36 H36C 109.5 . . ?
C35 C37 H37A 109.5 . . ?
C35 C37 H37B 109.5 . . ?
H37A C37 H37B 109.5 . . ?
C35 C37 H37C 109.5 . . ?
H37A C37 H37C 109.5 . . ?
H37B C37 H37C 109.5 . . ?
C35 C38 H38A 109.5 . . ?
C35 C38 H38B 109.5 . . ?
H38A C38 H38B 109.5 . . ?
C35 C38 H38C 109.5 . . ?
H38A C38 H38C 109.5 . . ?
H38B C38 H38C 109.5 . . ?
C44 C39 C40 116.7(6) . . ?
C44 C39 N4 123.2(6) . . ?
C40 C39 N4 120.0(5) . . ?
C41 C40 C39 121.4(7) . . ?
C41 C40 H40A 119.3 . . ?
C39 C40 H40A 119.3 . . ?
C40 C41 C42 122.9(7) . . ?
C40 C41 H41A 118.6 . . ?
C42 C41 H41A 118.6 . . ?
C43 C42 C41 116.1(7) . . ?
C43 C42 C45 122.9(8) . . ?
C41 C42 C45 120.9(8) . . ?
C42 C43 C44 122.0(7) . . ?
C42 C43 H43A 119.0 . . ?
C44 C43 H43A 119.0 . . ?
C39 C44 C43 120.8(7) . . ?
C39 C44 H44A 119.6 . . ?
C43 C44 H44A 119.6 . . ?
C48 C45 C46 106.6(10) . . ?
C48 C45 C47 106.0(11) . . ?
C46 C45 C47 111.7(10) . . ?
C48 C45 C42 108.9(8) . . ?
C46 C45 C42 109.6(8) . . ?
C47 C45 C42 113.6(9) . . ?
C45 C46 H46A 109.5 . . ?
C45 C46 H46B 109.5 . . ?
H46A C46 H46B 109.5 . . ?
C45 C46 H46C 109.5 . . ?
H46A C46 H46C 109.5 . . ?
H46B C46 H46C 109.5 . . ?
C45 C47 H47A 109.5 . . ?
C45 C47 H47B 109.5 . . ?
H47A C47 H47B 109.5 . . ?
C45 C47 H47C 109.5 . . ?
H47A C47 H47C 109.5 . . ?
H47B C47 H47C 109.5 . . ?
C45 C48 H48A 109.5 . . ?
C45 C48 H48B 109.5 . . ?
H48A C48 H48B 109.5 . . ?
C45 C48 H48C 109.5 . . ?
H48A C48 H48C 109.5 . . ?
H48B C48 H48C 109.5 . . ?
C61 P1 C67 110.1(3) . . ?
C61 P1 C55 110.2(3) . . ?
C67 P1 C55 109.8(3) . . ?
C61 P1 C49 110.3(3) . . ?
C67 P1 C49 109.2(3) . . ?
C55 P1 C49 107.1(3) . . ?
C50 C49 C54 120.5(6) . . ?
C50 C49 P1 121.9(6) . . ?
C54 C49 P1 117.3(5) . . ?
C49 C50 C51 120.7(7) . . ?
C49 C50 H50A 119.6 . . ?
C51 C50 H50A 119.6 . . ?
C52 C51 C50 120.3(8) . . ?
C52 C51 H51A 119.9 . . ?
C50 C51 H51A 119.9 . . ?
C51 C52 C53 120.8(7) . . ?
C51 C52 H52A 119.6 . . ?
C53 C52 H52A 119.6 . . ?
C52 C53 C54 118.7(7) . . ?
C52 C53 H53A 120.6 . . ?
C54 C53 H53A 120.6 . . ?
C53 C54 C49 119.0(7) . . ?
C53 C54 H54A 120.5 . . ?
C49 C54 H54A 120.5 . . ?
C60 C55 C56 118.6(6) . . ?
C60 C55 P1 119.8(5) . . ?
C56 C55 P1 121.7(5) . . ?
C57 C56 C55 121.5(6) . . ?
C57 C56 H56A 119.3 . . ?
C55 C56 H56A 119.3 . . ?
C56 C57 C58 119.3(7) . . ?
C56 C57 H57A 120.3 . . ?
C58 C57 H57A 120.3 . . ?
C57 C58 C59 120.4(6) . . ?
C57 C58 H58A 119.8 . . ?
C59 C58 H58A 119.8 . . ?
C60 C59 C58 119.7(6) . . ?
C60 C59 H59A 120.2 . . ?
C58 C59 H59A 120.2 . . ?
C59 C60 C55 120.5(6) . . ?
C59 C60 H60A 119.7 . . ?
C55 C60 H60A 119.7 . . ?
C62 C61 C66 120.6(7) . . ?
C62 C61 P1 120.8(5) . . ?
C66 C61 P1 118.6(5) . . ?
C61 C62 C63 121.4(7) . . ?
C61 C62 H62A 119.3 . . ?
C63 C62 H62A 119.3 . . ?
C64 C63 C62 119.4(8) . . ?
C64 C63 H63A 120.3 . . ?
C62 C63 H63A 120.3 . . ?
C63 C64 C65 119.8(8) . . ?
C63 C64 H64A 120.1 . . ?
C65 C64 H64A 120.1 . . ?
C64 C65 C66 120.4(8) . . ?
C64 C65 H65A 119.8 . . ?
C66 C65 H65A 119.8 . . ?
C61 C66 C65 118.4(7) . . ?
C61 C66 H66A 120.8 . . ?
C65 C66 H66A 120.8 . . ?
C72 C67 C68 120.0(6) . . ?
C72 C67 P1 119.1(5) . . ?
C68 C67 P1 120.8(6) . . ?
C67 C68 C69 120.1(7) . . ?
C67 C68 H68A 119.9 . . ?
C69 C68 H68A 119.9 . . ?
C70 C69 C68 119.8(7) . . ?
C70 C69 H69A 120.1 . . ?
C68 C69 H69A 120.1 . . ?
C69 C70 C71 121.3(8) . . ?
C69 C70 H70A 119.3 . . ?
C71 C70 H70A 119.3 . . ?
C70 C71 C72 117.8(8) . . ?
C70 C71 H71A 121.1 . . ?
C72 C71 H71A 121.1 . . ?
C67 C72 C71 120.9(7) . . ?
C67 C72 H72A 119.5 . . ?
C71 C72 H72A 119.5 . . ?
C2S C1S H1SA 109.5 . . ?
C2S C1S H1SB 109.5 . . ?
H1SA C1S H1SB 109.5 . . ?
C2S C1S H1SC 109.5 . . ?
H1SA C1S H1SC 109.5 . . ?
H1SB C1S H1SC 109.5 . . ?
N1S C2S C1S 171(2) . . ?
C4S C3S H3SB 107.2 . . ?
C4S C3S H3SC 107.4 . . ?
H3SB C3S H3SC 106.9 . . ?
C4S C3S H3SA 120.1 . . ?
H3SB C3S H3SA 107.3 . . ?
H3SC C3S H3SA 107.3 . . ?
N2S C4S C3S 176.5(16) . . ?
C7S O3S C6S 166(2) . . ?
C6S C5S H5SA 109.5 . . ?
C6S C5S H5SB 109.5 . . ?
H5SA C5S H5SB 109.5 . . ?
C6S C5S H5SC 109.5 . . ?
H5SA C5S H5SC 109.5 . . ?
H5SB C5S H5SC 109.5 . . ?
C5S C6S O3S 158(3) . . ?
C5S C6S H6SA 96.9 . . ?
O3S C6S H6SA 96.9 . . ?
C5S C6S H6SB 96.9 . . ?
O3S C6S H6SB 96.9 . . ?
H6SA C6S H6SB 103.5 . . ?
C8S C7S O3S 165(3) . . ?
C8S C7S H7SA 94.3 . . ?
O3S C7S H7SA 94.2 . . ?
C8S C7S H7SB 94.8 . . ?
O3S C7S H7SB 94.7 . . ?
H7SA C7S H7SB 103.1 . . ?
C7S C8S H8SA 109.5 . . ?
C7S C8S H8SB 109.5 . . ?
H8SA C8S H8SB 109.5 . . ?
C7S C8S H8SC 109.5 . . ?
H8SA C8S H8SC 109.5 . . ?
H8SB C8S H8SC 109.5 . . ?

loop_
_geom_bond_atom_site_label_1
_geom_bond_atom_site_label_2
_geom_bond_distance
_geom_bond_site_symmetry_2
_geom_bond_publ_flag
Fe1 O1 1.920(4) . ?
Fe1 N2 1.986(5) . ?
Fe1 N4 1.995(5) . ?
Fe1 N3 2.003(5) . ?
Fe1 N1 2.297(5) . ?
O1 H1A 0.8200 . ?
N1 C2 1.471(7) . ?
N1 C7 1.475(7) . ?
N1 C23 1.485(7) . ?
N2 C28 1.366(8) . ?
N2 C29 1.422(8) . ?
N3 C12 1.376(7) . ?
N3 C13 1.429(7) . ?
N4 C1 1.367(7) . ?
N4 C39 1.415(7) . ?
C1 C2 1.391(8) . ?
C1 C6 1.413(8) . ?
C2 C3 1.381(8) . ?
C3 C4 1.391(8) . ?
C3 H3A 0.9300 . ?
C4 C5 1.395(9) . ?
C4 H4A 0.9300 . ?
C5 C6 1.348(8) . ?
C5 H5A 0.9300 . ?
C6 H6A 0.9300 . ?
C7 C12 1.392(8) . ?
C7 C8 1.398(8) . ?
C8 C9 1.378(8) . ?
C8 H8A 0.9300 . ?
C9 C10 1.396(9) . ?
C9 H9A 0.9300 . ?
C10 C11 1.375(9) . ?
C10 H10A 0.9300 . ?
C11 C12 1.391(8) . ?
C11 H11A 0.9300 . ?
C13 C18 1.398(9) . ?
C13 C14 1.401(8) . ?
C14 C15 1.360(9) . ?
C14 H14A 0.9300 . ?
C15 C16 1.410(9) . ?
C15 H15A 0.9300 . ?
C16 C17 1.376(9) . ?
C16 C19 1.534(10) . ?
C17 C18 1.390(9) . ?
C17 H17A 0.9300 . ?
C18 H18A 0.9300 . ?
C19 C22 1.393(14) . ?
C19 C20 1.465(13) . ?
C19 C21 1.468(16) . ?
C20 H20A 0.9600 . ?
C20 H20B 0.9600 . ?
C20 H20C 0.9600 . ?
C21 H21A 0.9600 . ?
C21 H21B 0.9600 . ?
C21 H21C 0.9600 . ?
C22 H22A 0.9600 . ?
C22 H22B 0.9600 . ?
C22 H22C 0.9600 . ?
C23 C24 1.367(8) . ?
C23 C28 1.421(9) . ?
C24 C25 1.424(9) . ?
C24 H24A 0.9300 . ?
C25 C26 1.374(10) . ?
C25 H25A 0.9300 . ?
C26 C27 1.349(9) . ?
C26 H26A 0.9300 . ?
C27 C28 1.429(8) . ?
C27 H27A 0.9300 . ?
C29 C34 1.363(9) . ?
C29 C30 1.393(8) . ?
C30 C31 1.380(9) . ?
C30 H30A 0.9300 . ?
C31 C32 1.345(9) . ?
C31 H31A 0.9300 . ?
C32 C33 1.391(9) . ?
C32 C35 1.533(10) . ?
C33 C34 1.389(9) . ?
C33 H33A 0.9300 . ?
C34 H34A 0.9300 . ?
C35 C36 1.503(11) . ?
C35 C37 1.507(12) . ?
C35 C38 1.529(10) . ?
C36 H36A 0.9600 . ?
C36 H36B 0.9600 . ?
C36 H36C 0.9600 . ?
C37 H37A 0.9600 . ?
C37 H37B 0.9600 . ?
C37 H37C 0.9600 . ?
C38 H38A 0.9600 . ?
C38 H38B 0.9600 . ?
C38 H38C 0.9600 . ?
C39 C44 1.397(8) . ?
C39 C40 1.398(8) . ?
C40 C41 1.372(9) . ?
C40 H40A 0.9300 . ?
C41 C42 1.395(9) . ?
C41 H41A 0.9300 . ?
C42 C43 1.379(10) . ?
C42 C45 1.544(10) . ?
C43 C44 1.411(9) . ?
C43 H43A 0.9300 . ?
C44 H44A 0.9300 . ?
C45 C48 1.456(13) . ?
C45 C46 1.479(12) . ?
C45 C47 1.495(14) . ?
C46 H46A 0.9600 . ?
C46 H46B 0.9600 . ?
C46 H46C 0.9600 . ?
C47 H47A 0.9600 . ?
C47 H47B 0.9600 . ?
C47 H47C 0.9600 . ?
C48 H48A 0.9600 . ?
C48 H48B 0.9600 . ?
C48 H48C 0.9600 . ?
P1 C61 1.773(7) . ?
P1 C67 1.783(7) . ?
P1 C55 1.785(6) . ?
P1 C49 1.794(7) . ?
C49 C50 1.342(8) . ?
C49 C54 1.402(8) . ?
C50 C51 1.377(9) . ?
C50 H50A 0.9300 . ?
C51 C52 1.355(9) . ?
C51 H51A 0.9300 . ?
C52 C53 1.392(10) . ?
C52 H52A 0.9300 . ?
C53 C54 1.398(8) . ?
C53 H53A 0.9300 . ?
C54 H54A 0.9300 . ?
C55 C60 1.381(8) . ?
C55 C56 1.394(8) . ?
C56 C57 1.372(9) . ?
C56 H56A 0.9300 . ?
C57 C58 1.373(8) . ?
C57 H57A 0.9300 . ?
C58 C59 1.392(9) . ?
C58 H58A 0.9300 . ?
C59 C60 1.381(9) . ?
C59 H59A 0.9300 . ?
C60 H60A 0.9300 . ?
C61 C62 1.363(9) . ?
C61 C66 1.387(9) . ?
C62 C63 1.384(9) . ?
C62 H62A 0.9300 . ?
C63 C64 1.373(11) . ?
C63 H63A 0.9300 . ?
C64 C65 1.399(11) . ?
C64 H64A 0.9300 . ?
C65 C66 1.400(9) . ?
C65 H65A 0.9300 . ?
C66 H66A 0.9300 . ?
C67 C72 1.371(9) . ?
C67 C68 1.378(8) . ?
C68 C69 1.378(9) . ?
C68 H68A 0.9300 . ?
C69 C70 1.367(10) . ?
C69 H69A 0.9300 . ?
C70 C71 1.393(10) . ?
C70 H70A 0.9300 . ?
C71 C72 1.395(9) . ?
C71 H71A 0.9300 . ?
C72 H72A 0.9300 . ?
N1S C2S 1.05(2) . ?
C1S C2S 1.28(2) . ?
C1S H1SA 0.9600 . ?
C1S H1SB 0.9600 . ?
C1S H1SC 0.9600 . ?
N2S C4S 1.147(17) . ?
C3S C4S 1.322(17) . ?
C3S H3SB 0.9600 . ?
C3S H3SC 0.9600 . ?
C3S H3SA 0.9600 . ?
O3S C7S 1.37(2) . ?
O3S C6S 1.55(2) . ?
C5S C6S 1.25(2) . ?
C5S H5SA 0.9600 . ?
C5S H5SB 0.9600 . ?
C5S H5SC 0.9600 . ?
C6S H6SA 0.9700 . ?
C6S H6SB 0.9700 . ?
C7S C8S 1.22(2) . ?
C7S H7SA 0.9701 . ?
C7S H7SB 0.9700 . ?
C8S H8SA 0.9600 . ?
C8S H8SB 0.9600 . ?
C8S H8SC 0.9600 . ?

loop_
_geom_torsion_atom_site_label_1
_geom_torsion_atom_site_label_2
_geom_torsion_atom_site_label_3
_geom_torsion_atom_site_label_4
_geom_torsion
_geom_torsion_site_symmetry_1
_geom_torsion_site_symmetry_2
_geom_torsion_site_symmetry_3
_geom_torsion_site_symmetry_4
_geom_torsion_publ_flag
O1 Fe1 N1 C2 -7(2) . . . . ?
N2 Fe1 N1 C2 144.5(4) . . . . ?
N4 Fe1 N1 C2 21.0(3) . . . . ?
N3 Fe1 N1 C2 -103.7(4) . . . . ?
O1 Fe1 N1 C7 116.4(18) . . . . ?
N2 Fe1 N1 C7 -92.6(4) . . . . ?
N4 Fe1 N1 C7 143.9(4) . . . . ?
N3 Fe1 N1 C7 19.2(3) . . . . ?
O1 Fe1 N1 C23 -125.7(18) . . . . ?
N2 Fe1 N1 C23 25.3(3) . . . . ?
N4 Fe1 N1 C23 -98.3(4) . . . . ?
N3 Fe1 N1 C23 137.0(4) . . . . ?
O1 Fe1 N2 C28 153.6(4) . . . . ?
N4 Fe1 N2 C28 42.6(5) . . . . ?
N3 Fe1 N2 C28 -95.9(5) . . . . ?
N1 Fe1 N2 C28 -23.4(4) . . . . ?
O1 Fe1 N2 C29 -22.7(6) . . . . ?
N4 Fe1 N2 C29 -133.7(5) . . . . ?
N3 Fe1 N2 C29 87.8(5) . . . . ?
N1 Fe1 N2 C29 160.3(5) . . . . ?
O1 Fe1 N3 C12 165.9(4) . . . . ?
N2 Fe1 N3 C12 52.8(5) . . . . ?
N4 Fe1 N3 C12 -85.3(5) . . . . ?
N1 Fe1 N3 C12 -20.0(4) . . . . ?
O1 Fe1 N3 C13 12.6(5) . . . . ?
N2 Fe1 N3 C13 -100.4(5) . . . . ?
N4 Fe1 N3 C13 121.5(4) . . . . ?
N1 Fe1 N3 C13 -173.3(5) . . . . ?
O1 Fe1 N4 C1 156.1(4) . . . . ?
N2 Fe1 N4 C1 -88.8(5) . . . . ?
N3 Fe1 N4 C1 45.2(5) . . . . ?
N1 Fe1 N4 C1 -21.2(4) . . . . ?
O1 Fe1 N4 C39 -7.2(5) . . . . ?
N2 Fe1 N4 C39 108.0(4) . . . . ?
N3 Fe1 N4 C39 -118.1(4) . . . . ?
N1 Fe1 N4 C39 175.5(5) . . . . ?
C39 N4 C1 C2 -179.8(5) . . . . ?
Fe1 N4 C1 C2 16.7(7) . . . . ?
C39 N4 C1 C6 1.3(9) . . . . ?
Fe1 N4 C1 C6 -162.2(5) . . . . ?
N4 C1 C2 C3 -175.1(5) . . . . ?
C6 C1 C2 C3 3.9(8) . . . . ?
N4 C1 C2 N1 5.2(7) . . . . ?
C6 C1 C2 N1 -175.8(5) . . . . ?
C7 N1 C2 C3 44.1(8) . . . . ?
C23 N1 C2 C3 -86.9(7) . . . . ?
Fe1 N1 C2 C3 160.4(5) . . . . ?
C7 N1 C2 C1 -136.2(5) . . . . ?
C23 N1 C2 C1 92.8(6) . . . . ?
Fe1 N1 C2 C1 -20.0(6) . . . . ?
C1 C2 C3 C4 -1.9(9) . . . . ?
N1 C2 C3 C4 177.7(6) . . . . ?
C2 C3 C4 C5 -0.9(9) . . . . ?
C3 C4 C5 C6 1.6(10) . . . . ?
C4 C5 C6 C1 0.4(10) . . . . ?
N4 C1 C6 C5 175.8(6) . . . . ?
C2 C1 C6 C5 -3.1(9) . . . . ?
C2 N1 C7 C12 99.9(6) . . . . ?
C23 N1 C7 C12 -128.7(6) . . . . ?
Fe1 N1 C7 C12 -17.0(6) . . . . ?
C2 N1 C7 C8 -80.2(7) . . . . ?
C23 N1 C7 C8 51.1(8) . . . . ?
Fe1 N1 C7 C8 162.9(5) . . . . ?
C12 C7 C8 C9 -2.7(10) . . . . ?
N1 C7 C8 C9 177.4(5) . . . . ?
C7 C8 C9 C10 -1.4(9) . . . . ?
C8 C9 C10 C11 3.0(10) . . . . ?
C9 C10 C11 C12 -0.4(11) . . . . ?
C13 N3 C12 C11 -12.2(9) . . . . ?
Fe1 N3 C12 C11 -165.6(5) . . . . ?
C13 N3 C12 C7 170.5(5) . . . . ?
Fe1 N3 C12 C7 17.1(7) . . . . ?
C10 C11 C12 N3 179.1(6) . . . . ?
C10 C11 C12 C7 -3.5(10) . . . . ?
C8 C7 C12 N3 -177.3(5) . . . . ?
N1 C7 C12 N3 2.5(8) . . . . ?
C8 C7 C12 C11 5.1(9) . . . . ?
N1 C7 C12 C11 -175.0(5) . . . . ?
C12 N3 C13 C18 -54.7(8) . . . . ?
Fe1 N3 C13 C18 98.2(7) . . . . ?
C12 N3 C13 C14 127.9(6) . . . . ?
Fe1 N3 C13 C14 -79.2(7) . . . . ?
C18 C13 C14 C15 2.0(10) . . . . ?
N3 C13 C14 C15 179.5(6) . . . . ?
C13 C14 C15 C16 1.0(11) . . . . ?
C14 C15 C16 C17 -3.8(11) . . . . ?
C14 C15 C16 C19 178.7(7) . . . . ?
C15 C16 C17 C18 3.4(11) . . . . ?
C19 C16 C17 C18 -179.1(7) . . . . ?
C16 C17 C18 C13 -0.4(12) . . . . ?
C14 C13 C18 C17 -2.4(10) . . . . ?
N3 C13 C18 C17 -179.8(7) . . . . ?
C17 C16 C19 C22 130.3(14) . . . . ?
C15 C16 C19 C22 -52.3(16) . . . . ?
C17 C16 C19 C20 -101.5(13) . . . . ?
C15 C16 C19 C20 75.9(14) . . . . ?
C17 C16 C19 C21 9.8(17) . . . . ?
C15 C16 C19 C21 -172.8(14) . . . . ?
C2 N1 C23 C24 42.6(8) . . . . ?
C7 N1 C23 C24 -89.9(7) . . . . ?
Fe1 N1 C23 C24 157.2(5) . . . . ?
C2 N1 C23 C28 -139.4(5) . . . . ?
C7 N1 C23 C28 88.1(6) . . . . ?
Fe1 N1 C23 C28 -24.8(6) . . . . ?
C28 C23 C24 C25 -4.9(9) . . . . ?
N1 C23 C24 C25 172.9(5) . . . . ?
C23 C24 C25 C26 1.6(10) . . . . ?
C24 C25 C26 C27 1.0(11) . . . . ?
C25 C26 C27 C28 -0.2(11) . . . . ?
C29 N2 C28 C23 -166.9(6) . . . . ?
Fe1 N2 C28 C23 16.5(7) . . . . ?
C29 N2 C28 C27 14.9(9) . . . . ?
Fe1 N2 C28 C27 -161.7(5) . . . . ?
C24 C23 C28 N2 -173.0(6) . . . . ?
N1 C23 C28 N2 9.0(8) . . . . ?
C24 C23 C28 C27 5.4(9) . . . . ?
N1 C23 C28 C27 -172.6(5) . . . . ?
C26 C27 C28 N2 175.5(6) . . . . ?
C26 C27 C28 C23 -2.8(9) . . . . ?
C28 N2 C29 C34 -127.6(7) . . . . ?
Fe1 N2 C29 C34 48.7(9) . . . . ?
C28 N2 C29 C30 58.2(9) . . . . ?
Fe1 N2 C29 C30 -125.6(6) . . . . ?
C34 C29 C30 C31 1.8(11) . . . . ?
N2 C29 C30 C31 176.3(7) . . . . ?
C29 C30 C31 C32 -1.8(12) . . . . ?
C30 C31 C32 C33 1.5(12) . . . . ?
C30 C31 C32 C35 -177.8(7) . . . . ?
C31 C32 C33 C34 -1.5(13) . . . . ?
C35 C32 C33 C34 177.8(8) . . . . ?
C30 C29 C34 C33 -1.7(12) . . . . ?
N2 C29 C34 C33 -176.4(7) . . . . ?
C32 C33 C34 C29 1.7(13) . . . . ?
C31 C32 C35 C36 -60.8(11) . . . . ?
C33 C32 C35 C36 120.0(10) . . . . ?
C31 C32 C35 C37 56.3(11) . . . . ?
C33 C32 C35 C37 -123.0(9) . . . . ?
C31 C32 C35 C38 174.9(8) . . . . ?
C33 C32 C35 C38 -4.3(12) . . . . ?
C1 N4 C39 C44 -71.8(8) . . . . ?
Fe1 N4 C39 C44 91.8(7) . . . . ?
C1 N4 C39 C40 112.2(7) . . . . ?
Fe1 N4 C39 C40 -84.2(7) . . . . ?
C44 C39 C40 C41 0.9(10) . . . . ?
N4 C39 C40 C41 177.2(6) . . . . ?
C39 C40 C41 C42 -1.4(12) . . . . ?
C40 C41 C42 C43 0.6(12) . . . . ?
C40 C41 C42 C45 -177.1(7) . . . . ?
C41 C42 C43 C44 0.8(12) . . . . ?
C45 C42 C43 C44 178.4(7) . . . . ?
C40 C39 C44 C43 0.4(10) . . . . ?
N4 C39 C44 C43 -175.7(6) . . . . ?
C42 C43 C44 C39 -1.3(12) . . . . ?
C43 C42 C45 C48 -68.0(12) . . . . ?
C41 C42 C45 C48 109.4(11) . . . . ?
C43 C42 C45 C46 48.3(12) . . . . ?
C41 C42 C45 C46 -134.2(10) . . . . ?
C43 C42 C45 C47 174.1(10) . . . . ?
C41 C42 C45 C47 -8.4(13) . . . . ?
C61 P1 C49 C50 154.5(5) . . . . ?
C67 P1 C49 C50 33.3(6) . . . . ?
C55 P1 C49 C50 -85.5(6) . . . . ?
C61 P1 C49 C54 -31.9(6) . . . . ?
C67 P1 C49 C54 -153.0(5) . . . . ?
C55 P1 C49 C54 88.1(5) . . . . ?
C54 C49 C50 C51 -2.0(10) . . . . ?
P1 C49 C50 C51 171.4(5) . . . . ?
C49 C50 C51 C52 0.0(11) . . . . ?
C50 C51 C52 C53 1.4(11) . . . . ?
C51 C52 C53 C54 -0.8(10) . . . . ?
C52 C53 C54 C49 -1.1(9) . . . . ?
C50 C49 C54 C53 2.5(9) . . . . ?
P1 C49 C54 C53 -171.2(5) . . . . ?
C61 P1 C55 C60 95.1(6) . . . . ?
C67 P1 C55 C60 -143.3(6) . . . . ?
C49 P1 C55 C60 -24.9(7) . . . . ?
C61 P1 C55 C56 -84.0(6) . . . . ?
C67 P1 C55 C56 37.5(6) . . . . ?
C49 P1 C55 C56 156.0(6) . . . . ?
C60 C55 C56 C57 -0.2(10) . . . . ?
P1 C55 C56 C57 178.9(5) . . . . ?
C55 C56 C57 C58 -0.2(11) . . . . ?
C56 C57 C58 C59 -0.2(10) . . . . ?
C57 C58 C59 C60 1.0(11) . . . . ?
C58 C59 C60 C55 -1.4(11) . . . . ?
C56 C55 C60 C59 1.1(10) . . . . ?
P1 C55 C60 C59 -178.1(6) . . . . ?
C67 P1 C61 C62 -106.2(6) . . . . ?
C55 P1 C61 C62 15.1(7) . . . . ?
C49 P1 C61 C62 133.2(6) . . . . ?
C67 P1 C61 C66 72.9(6) . . . . ?
C55 P1 C61 C66 -165.8(5) . . . . ?
C49 P1 C61 C66 -47.7(6) . . . . ?
C66 C61 C62 C63 0.9(11) . . . . ?
P1 C61 C62 C63 -180.0(5) . . . . ?
C61 C62 C63 C64 -1.6(11) . . . . ?
C62 C63 C64 C65 1.5(12) . . . . ?
C63 C64 C65 C66 -0.8(12) . . . . ?
C62 C61 C66 C65 -0.2(10) . . . . ?
P1 C61 C66 C65 -179.3(5) . . . . ?
C64 C65 C66 C61 0.1(11) . . . . ?
C61 P1 C67 C72 159.9(5) . . . . ?
C55 P1 C67 C72 38.3(6) . . . . ?
C49 P1 C67 C72 -78.8(6) . . . . ?
C61 P1 C67 C68 -23.8(6) . . . . ?
C55 P1 C67 C68 -145.4(5) . . . . ?
C49 P1 C67 C68 97.5(6) . . . . ?
C72 C67 C68 C69 0.5(10) . . . . ?
P1 C67 C68 C69 -175.7(5) . . . . ?
C67 C68 C69 C70 -0.2(10) . . . . ?
C68 C69 C70 C71 -0.1(11) . . . . ?
C69 C70 C71 C72 0.1(11) . . . . ?
C68 C67 C72 C71 -0.6(10) . . . . ?
P1 C67 C72 C71 175.8(5) . . . . ?
C70 C71 C72 C67 0.3(10) . . . . ?
C7S O3S C6S C5S 54(12) . . . . ?
C6S O3S C7S C8S -148(9) . . . . ?
